data_4346135
loop_
_publ_author_name
'Maligaspe, Eranda'
'Pundsack, Tom J.'
'Albert, Lauren M.'
'Zatsikha, Yuriy V.'
'Solntsev, Pavlo V.'
'Blank, David A.'
'Nemykin, Victor N.'

_publ_section_title
;
 Synthesis and charge-transfer dynamics in a ferrocene-containing
 organoboryl aza-BODIPY donor-acceptor triad with boron as the hub.
;
_journal_issue 8
_journal_name_full 'Inorganic chemistry'
_journal_page_first 4167
_journal_page_last 4174
_journal_paper_doi 10.1021/acs.inorgchem.5b00494
_journal_volume 54
_journal_year 2015
_chemical_formula_moiety 'C28 H19 N3'
_chemical_formula_sum 'C28 H19 N3'
_chemical_formula_weight 397.46
_space_group_crystal_system trigonal
_space_group_IT_number 148
_space_group_name_Hall '-R 3'
_space_group_name_H-M_alt 'R -3 :H'
_atom_sites_solution_hydrogens geom
_atom_sites_solution_primary direct
_atom_sites_solution_secondary difmap
_audit_creation_method SHELXL-2013
_cell_angle_alpha 90
_cell_angle_beta 90
_cell_angle_gamma 120
_cell_formula_units_Z 9
_cell_length_a 33.0628(7)
_cell_length_b 33.0628(7)
_cell_length_c 4.8770(3)
_cell_measurement_reflns_used 17013
_cell_measurement_temperature 123(2)
_cell_measurement_theta_max 72.4
_cell_measurement_theta_min 2.7
_cell_volume 4617.0(3)
_computing_cell_refinement
;
CrystalClear 2.0 r12 (Rigaku, 2011)
;
_computing_data_collection
;
CrystalClear 2.0 r12 (Rigaku, 2011)
;
_computing_data_reduction
;
CrystalClear 2.0 r12 (Rigaku, 2011)
;
_computing_molecular_graphics 'PLATON (Spek, 2009)'
_computing_publication_material 'SHELXL-2013 (Sheldrick, 2013)'
_computing_structure_refinement 'SHELXL-2013 (Sheldrick, 2013)'
_computing_structure_solution 'SHELXS-2008 (Sheldrick, 2008)'
_diffrn_ambient_temperature 123(2)
_diffrn_detector RX
_diffrn_detector_area_resol_mean 10.0000
_diffrn_measured_fraction_theta_full 1.000
_diffrn_measured_fraction_theta_max 0.987
_diffrn_measurement_details
;
scan:
	Number of images: 175
	           Slice: -85.0000 - 265.0000
	     Image width: 2.0000
	        Exp time: 540.0000
	   Rotation axis: Omega
	           Omega: 0.0000
	           Kappa: 0.0000
	             Phi: 0.0000
	             XTD: 127.4000
	          2theta: 0.0000
scan:
	Number of images: 151
	           Slice: -85.0000 - 217.0000
	     Image width: 2.0000
	        Exp time: 540.0000
	   Rotation axis: Omega
	           Omega: 0.0000
	           Kappa: 45.0000
	             Phi: 0.0000
	             XTD: 127.4000
	          2theta: 0.0000
scan:
	Number of images: 152
	           Slice: -85.0000 - 220.0000
	     Image width: 2.0000
	        Exp time: 540.0000
	   Rotation axis: Omega
	           Omega: 0.0000
	           Kappa: 45.0000
	             Phi: 180.0000
	             XTD: 127.4000
	          2theta: 0.0000

;
_diffrn_measurement_device
;
Crystal Goniometer
;
_diffrn_measurement_device_type
;
Rigaku RAXIS conversion
;
_diffrn_measurement_method 'profile data from \w-scans'
_diffrn_measurement_specimen_support Fiber
_diffrn_orient_matrix_type FS_PROCESS
_diffrn_orient_matrix_UB_11 0.000000
_diffrn_orient_matrix_UB_12 0.000000
_diffrn_orient_matrix_UB_13 0.000000
_diffrn_orient_matrix_UB_21 0.000000
_diffrn_orient_matrix_UB_22 0.000000
_diffrn_orient_matrix_UB_23 0.000000
_diffrn_orient_matrix_UB_31 0.000000
_diffrn_orient_matrix_UB_32 0.000000
_diffrn_orient_matrix_UB_33 0.000000
_diffrn_radiation_monochromator 'Graphite Monochromator'
_diffrn_radiation_type CuK\a
_diffrn_radiation_wavelength 1.54187
_diffrn_reflns_av_R_equivalents 0.0214
_diffrn_reflns_av_unetI/netI 0.0135
_diffrn_reflns_Laue_measured_fraction_full 1.000
_diffrn_reflns_Laue_measured_fraction_max 0.987
_diffrn_reflns_limit_h_max 40
_diffrn_reflns_limit_h_min -39
_diffrn_reflns_limit_k_max 36
_diffrn_reflns_limit_k_min -33
_diffrn_reflns_limit_l_max 6
_diffrn_reflns_limit_l_min -6
_diffrn_reflns_number 19130
_diffrn_reflns_point_group_measured_fraction_full 1.000
_diffrn_reflns_point_group_measured_fraction_max 0.987
_diffrn_reflns_theta_full 67.687
_diffrn_reflns_theta_max 72.486
_diffrn_reflns_theta_min 2.673
_diffrn_source 'Sealed Tube'
_diffrn_source_current 40.0
_diffrn_source_power 2.0
_diffrn_source_voltage 50.0
_exptl_absorpt_coefficient_mu 0.594
_exptl_absorpt_correction_T_max 1.000
_exptl_absorpt_correction_T_min 0.733
_exptl_absorpt_correction_type multi-scan
_exptl_crystal_colour blue
_exptl_crystal_density_diffrn 1.287
_exptl_crystal_description needle
_exptl_crystal_F_000 1872
_exptl_crystal_size_max 0.430
_exptl_crystal_size_mid 0.100
_exptl_crystal_size_min 0.100
_refine_diff_density_max 0.283
_refine_diff_density_min -0.126
_refine_diff_density_rms 0.027
_refine_ls_extinction_method none
_refine_ls_goodness_of_fit_ref 1.153
_refine_ls_hydrogen_treatment constr
_refine_ls_matrix_type full
_refine_ls_number_parameters 280
_refine_ls_number_reflns 1998
_refine_ls_number_restraints 28
_refine_ls_restrained_S_all 1.162
_refine_ls_R_factor_all 0.0535
_refine_ls_R_factor_gt 0.0474
_refine_ls_shift/su_max 0.053
_refine_ls_shift/su_mean 0.007
_refine_ls_structure_factor_coef Fsqd
_refine_ls_weighting_details 'w=1/[\s^2^(Fo^2^)+(0.0396P)^2^+3.8171P] where P=(Fo^2^+2Fc^2^)/3'
_refine_ls_weighting_scheme calc
_refine_ls_wR_factor_gt 0.1110
_refine_ls_wR_factor_ref 0.1141
_reflns_Friedel_coverage 0.000
_reflns_number_gt 1793
_reflns_number_total 1998
_reflns_threshold_expression 'I > 2\s(I)'
_cod_data_source_file ic5b00494_si_002.cif
_cod_data_source_block a0063_sq
_cod_database_code 4346135
_shelx_space_group_comment
;
The symmetry employed for this shelxl refinement is uniquely defined
by the following loop, which should always be used as a source of
symmetry information in preference to the above space-group names.
They are only intended as comments.
;
_shelx_estimated_absorpt_t_min 0.784
_shelx_estimated_absorpt_t_max 0.943
_shelxl_version_number 2013-4

loop_
_space_group_symop_operation_xyz
'x, y, z'
'-y, x-y, z'
'-x+y, -x, z'
'x+2/3, y+1/3, z+1/3'
'-y+2/3, x-y+1/3, z+1/3'
'-x+y+2/3, -x+1/3, z+1/3'
'x+1/3, y+2/3, z+2/3'
'-y+1/3, x-y+2/3, z+2/3'
'-x+y+1/3, -x+2/3, z+2/3'
'-x, -y, -z'
'y, -x+y, -z'
'x-y, x, -z'
'-x+2/3, -y+1/3, -z+1/3'
'y+2/3, -x+y+1/3, -z+1/3'
'x-y+2/3, x+1/3, -z+1/3'
'-x+1/3, -y+2/3, -z+2/3'
'y+1/3, -x+y+2/3, -z+2/3'
'x-y+1/3, x+2/3, -z+2/3'

loop_
_atom_site_label
_atom_site_type_symbol
_atom_site_fract_x
_atom_site_fract_y
_atom_site_fract_z
_atom_site_U_iso_or_equiv
_atom_site_adp_type
_atom_site_occupancy
_atom_site_site_symmetry_order
_atom_site_calc_flag
_atom_site_refinement_flags_posn
_atom_site_refinement_flags_adp
_atom_site_refinement_flags_occupancy
N1 N 0.53510(10) 0.48696(11) 0.5873(6) 0.0434(7) Uani 0.5 1 d . . P
N2 N 0.48686(9) 0.43487(8) 0.2232(5) 0.0417(6) Uani 0.5 1 d . . P
N3 N 0.46671(10) 0.49402(10) 0.3265(6) 0.0437(7) Uani 0.5 1 d . . P
H3 H 0.4876 0.5096 0.4544 0.052 Uiso 0.5 1 calc R U P
C1 C 0.5680(7) 0.4911(5) 0.748(4) 0.056(5) Uani 0.5 1 d D . P
C2 C 0.5759(3) 0.4550(4) 0.678(3) 0.068(5) Uani 0.5 1 d D . P
C3 C 0.5469(4) 0.4334(4) 0.457(2) 0.070(3) Uani 0.5 1 d D . P
C4 C 0.52038(10) 0.44914(10) 0.4108(6) 0.0399(7) Uani 0.5 1 d D . P
C5 C 0.6007(4) 0.4389(3) 0.797(3) 0.096(4) Uani 0.5 1 d D . P
H5 H 0.6187 0.4534 0.9562 0.116 Uiso 0.5 1 calc R U P
C6 C 0.5997(5) 0.4004(4) 0.682(3) 0.102(4) Uani 0.5 1 d D . P
H6 H 0.6182 0.3886 0.7567 0.122 Uiso 0.5 1 calc R U P
C7 C 0.5718(7) 0.3791(6) 0.459(4) 0.086(5) Uani 0.5 1 d D . P
H7 H 0.5742 0.3546 0.3722 0.104 Uiso 0.5 1 calc R U P
C8 C 0.5410(7) 0.3909(5) 0.354(3) 0.086(5) Uani 0.5 1 d D . P
H8 H 0.5177 0.3723 0.2234 0.103 Uiso 0.5 1 calc R U P
C9 C 0.5908(5) 0.5278(4) 0.960(3) 0.043(4) Uani 0.5 1 d D . P
C10 C 0.6297(4) 0.5393(5) 1.112(3) 0.072(4) Uani 0.5 1 d D . P
H10 H 0.6452 0.5223 1.0720 0.087 Uiso 0.5 1 calc R U P
C11 C 0.6502(3) 0.5736(2) 1.3222(17) 0.0361(15) Uani 0.5 1 d D . P
H11 H 0.6763 0.5778 1.4268 0.043 Uiso 0.5 1 calc R U P
C12 C 0.6292(2) 0.6005(3) 1.3625(15) 0.036(3) Uani 0.5 1 d D . P
H12 H 0.6416 0.6244 1.4976 0.043 Uiso 0.5 1 calc R U P
C13 C 0.5910(4) 0.5934(4) 1.212(2) 0.068(4) Uani 0.5 1 d D . P
H13 H 0.5769 0.6121 1.2403 0.081 Uiso 0.5 1 calc R U P
C14 C 0.5740(4) 0.5584(3) 1.020(3) 0.060(4) Uani 0.5 1 d D . P
H14 H 0.5480 0.5544 0.9162 0.072 Uiso 0.5 1 calc R U P
C15 C 0.46215(10) 0.45562(10) 0.1834(6) 0.0402(7) Uani 0.5 1 d . . P
C16 C 0.4291(4) 0.4422(2) -0.005(2) 0.040(3) Uani 0.5 1 d D . P
C17 C 0.4072(5) 0.4690(4) 0.028(3) 0.050(4) Uani 0.5 1 d D . P
C18 C 0.4322(6) 0.5038(5) 0.232(4) 0.036(3) Uani 0.5 1 d D . P
C19 C 0.4097(3) 0.4061(3) -0.1997(17) 0.041(3) Uani 0.5 1 d D . P
H19 H 0.4233 0.3870 -0.2264 0.049 Uiso 0.5 1 calc R U P
C20 C 0.3721(4) 0.3980(4) -0.349(2) 0.076(5) Uani 0.5 1 d D . P
H20 H 0.3595 0.3742 -0.4850 0.091 Uiso 0.5 1 calc R U P
C21 C 0.3527(5) 0.4257(4) -0.298(3) 0.090(4) Uani 0.5 1 d D . P
H21 H 0.3250 0.4180 -0.3971 0.108 Uiso 0.5 1 calc R U P
C22 C 0.3680(3) 0.4625(3) -0.125(2) 0.042(3) Uani 0.5 1 d D . P
H22 H 0.3541 0.4816 -0.1081 0.050 Uiso 0.5 1 calc R U P
C23 C 0.4274(4) 0.5442(3) 0.330(2) 0.056(4) Uani 0.5 1 d D . P
C24 C 0.3910(3) 0.5545(3) 0.246(2) 0.071(3) Uani 0.5 1 d D . P
H24 H 0.3675 0.5341 0.1213 0.085 Uiso 0.5 1 calc R U P
C25 C 0.3902(3) 0.5928(4) 0.343(3) 0.071(3) Uani 0.5 1 d D . P
H25 H 0.3670 0.5992 0.2747 0.085 Uiso 0.5 1 calc R U P
C26 C 0.4219(5) 0.6233(5) 0.539(3) 0.0521(19) Uani 0.5 1 d D . P
H26 H 0.4224 0.6510 0.5963 0.063 Uiso 0.5 1 calc R U P
C27 C 0.4522(5) 0.6103(4) 0.6431(18) 0.050(2) Uani 0.5 1 d D . P
H27 H 0.4701 0.6263 0.7999 0.060 Uiso 0.5 1 calc R U P
C28 C 0.4580(3) 0.5751(4) 0.5311(19) 0.057(3) Uani 0.5 1 d D . P
H28 H 0.4833 0.5715 0.5918 0.068 Uiso 0.5 1 calc R U P

loop_
_atom_site_aniso_label
_atom_site_aniso_U_11
_atom_site_aniso_U_22
_atom_site_aniso_U_33
_atom_site_aniso_U_23
_atom_site_aniso_U_13
_atom_site_aniso_U_12
N1 0.0417(15) 0.0413(17) 0.0430(17) 0.0038(13) 0.0040(13) 0.0176(13)
N2 0.0424(14) 0.0375(13) 0.0416(14) 0.0042(10) 0.0077(11) 0.0173(11)
N3 0.0454(16) 0.0377(16) 0.0451(17) 0.0029(13) 0.0092(12) 0.0185(13)
C1 0.049(6) 0.056(8) 0.038(4) 0.004(4) -0.002(4) 0.008(5)
C2 0.059(5) 0.038(6) 0.059(8) -0.007(5) 0.016(5) -0.012(4)
C3 0.075(5) 0.029(4) 0.094(6) 0.002(3) 0.049(4) 0.016(3)
C4 0.0419(16) 0.0297(14) 0.0424(16) 0.0031(12) 0.0053(12) 0.0137(13)
C5 0.176(10) 0.054(4) 0.064(4) 0.022(3) 0.030(5) 0.061(5)
C6 0.169(11) 0.054(4) 0.087(6) 0.010(4) 0.005(7) 0.060(6)
C7 0.113(11) 0.062(6) 0.105(8) 0.014(5) 0.041(6) 0.060(7)
C8 0.063(6) 0.061(6) 0.122(8) -0.018(5) 0.005(4) 0.022(4)
C9 0.051(7) 0.036(5) 0.047(7) 0.017(5) 0.017(5) 0.027(5)
C10 0.081(8) 0.070(7) 0.070(8) -0.010(5) 0.018(6) 0.041(6)
C11 0.034(3) 0.026(3) 0.041(3) -0.003(2) 0.000(2) 0.010(3)
C12 0.029(3) 0.040(5) 0.023(3) -0.003(3) -0.003(3) 0.004(3)
C13 0.093(8) 0.076(7) 0.060(7) 0.004(5) 0.024(6) 0.062(6)
C14 0.041(4) 0.086(7) 0.044(6) 0.010(4) 0.002(4) 0.026(4)
C15 0.0411(16) 0.0347(15) 0.0397(16) 0.0037(12) 0.0064(14) 0.0151(13)
C16 0.071(6) 0.022(3) 0.032(4) 0.001(3) 0.005(4) 0.027(3)
C17 0.040(6) 0.050(6) 0.036(6) -0.008(4) 0.005(4) 0.005(4)
C18 0.041(5) 0.024(3) 0.041(5) 0.007(3) 0.013(3) 0.013(3)
C19 0.045(4) 0.029(4) 0.031(4) 0.005(3) -0.007(3) 0.005(3)
C20 0.100(8) 0.049(6) 0.081(8) 0.012(5) 0.027(6) 0.039(5)
C21 0.056(6) 0.114(8) 0.078(7) -0.001(6) -0.004(5) 0.026(6)
C22 0.025(3) 0.034(4) 0.054(5) 0.003(3) -0.003(3) 0.007(3)
C23 0.095(7) 0.039(6) 0.044(6) 0.013(4) 0.033(5) 0.040(5)
C24 0.042(2) 0.080(5) 0.072(5) -0.022(4) 0.011(3) 0.016(3)
C25 0.047(2) 0.085(6) 0.080(5) -0.020(4) 0.008(3) 0.033(3)
C26 0.055(3) 0.045(4) 0.055(4) -0.004(3) 0.011(3) 0.025(4)
C27 0.054(5) 0.035(4) 0.050(4) -0.008(3) 0.014(3) 0.015(3)
C28 0.059(4) 0.032(4) 0.062(4) -0.004(3) -0.012(4) 0.010(3)

loop_
_atom_type_symbol
_atom_type_description
_atom_type_scat_dispersion_real
_atom_type_scat_dispersion_imag
_atom_type_scat_source
C C 0.0181 0.0091 'International Tables Vol C Tables 4.2.6.8 and 6.1.1.4'
H H 0.0000 0.0000 'International Tables Vol C Tables 4.2.6.8 and 6.1.1.4'
N N 0.0311 0.0180 'International Tables Vol C Tables 4.2.6.8 and 6.1.1.4'

loop_
_geom_angle_atom_site_label_1
_geom_angle_atom_site_label_2
_geom_angle_atom_site_label_3
_geom_angle
_geom_angle_site_symmetry_1
_geom_angle_site_symmetry_3
N3 N1 C1 89.3(7) 10_666 .
N3 N1 C18 80.6(7) 10_666 10_666
C1 N1 C18 8.7(10) . 10_666
N3 N1 C4 157.2(5) 10_666 .
C1 N1 C4 111.6(6) . .
C18 N1 C4 120.3(6) 10_666 .
C15 N2 C4 122.7(3) . .
C15 N3 C18 108.3(6) . .
C15 N3 H3 125.8 . .
C18 N3 H3 125.8 . .
C18 C1 N1 90(10) 10_666 .
C18 C1 C23 167(10) 10_666 10_666
N1 C1 C23 101.3(11) . 10_666
C18 C1 C2 163(10) 10_666 .
N1 C1 C2 105.6(8) . .
C23 C1 C2 4.4(7) 10_666 .
C18 C1 C9 35(10) 10_666 .
N1 C1 C9 124.4(11) . .
C23 C1 C9 134.3(16) 10_666 .
C2 C1 C9 130.0(14) . .
C18 C1 N3 59(10) 10_666 10_666
N1 C1 N3 31.4(5) . 10_666
C23 C1 N3 132.1(14) 10_666 10_666
C2 C1 N3 136.5(11) . 10_666
C9 C1 N3 93.3(8) . 10_666
C18 C1 C17 35(10) 10_666 10_666
N1 C1 C17 124.2(12) . 10_666
C23 C1 C17 134.5(16) 10_666 10_666
C2 C1 C17 130.2(14) . 10_666
C9 C1 C17 0.8(12) . 10_666
N3 C1 C17 93.2(9) 10_666 10_666
C23 C2 C5 165(10) 10_666 .
C23 C2 C24 178(10) 10_666 10_666
C5 C2 C24 14.1(8) . 10_666
C23 C2 C3 56(9) 10_666 .
C5 C2 C3 123.2(12) . .
C24 C2 C3 122.4(12) 10_666 .
C23 C2 C1 50(9) 10_666 .
C5 C2 C1 131.4(12) . .
C24 C2 C1 131.4(11) 10_666 .
C3 C2 C1 105.0(9) . .
C23 C2 C28 60(9) 10_666 10_666
C5 C2 C28 116.8(11) . 10_666
C24 C2 C28 118.1(11) 10_666 10_666
C3 C2 C28 9.4(10) . 10_666
C1 C2 C28 110.3(10) . 10_666
C23 C2 C18 52(10) 10_666 10_666
C5 C2 C18 129.4(11) . 10_666
C24 C2 C18 129.6(10) 10_666 10_666
C3 C2 C18 107.0(12) . 10_666
C1 C2 C18 2.1(14) . 10_666
C28 C2 C18 112.2(13) 10_666 10_666
C28 C3 C4 109(5) 10_666 .
C28 C3 C23 109(4) 10_666 10_666
C4 C3 C23 107.5(9) . 10_666
C28 C3 C2 107(4) 10_666 .
C4 C3 C2 112.2(8) . .
C23 C3 C2 4.7(9) 10_666 .
C28 C3 C8 44(4) 10_666 .
C4 C3 C8 125.2(11) . .
C23 C3 C8 124.9(13) 10_666 .
C2 C3 C8 120.6(13) . .
C28 C3 C27 48(4) 10_666 10_666
C4 C3 C27 133.2(9) . 10_666
C23 C3 C27 117.9(11) 10_666 10_666
C2 C3 C27 113.5(11) . 10_666
C8 C3 C27 8.3(13) . 10_666
C3 C4 N2 127.8(5) . .
C3 C4 C28 10.2(10) . 10_666
N2 C4 C28 122.1(4) . 10_666
C3 C4 N1 105.2(5) . .
N2 C4 N1 126.9(3) . .
C28 C4 N1 110.8(4) 10_666 .
C2 C5 C6 117.5(12) . .
C2 C5 H5 121.3 . .
C6 C5 H5 121.3 . .
C7 C6 C5 119.9(14) . .
C7 C6 H6 120.0 . .
C5 C6 H6 120.0 . .
C8 C7 C6 123.9(16) . .
C8 C7 H7 118.0 . .
C6 C7 H7 118.0 . .
C7 C8 C3 113.6(15) . .
C7 C8 H8 123.2 . .
C3 C8 H8 123.2 . .
C17 C9 C18 168(10) 10_666 10_666
C17 C9 C10 52(10) 10_666 .
C18 C9 C10 133.8(12) 10_666 .
C17 C9 C14 59(10) 10_666 .
C18 C9 C14 116.1(13) 10_666 .
C10 C9 C14 110.0(11) . .
C17 C9 C16 63(10) 10_666 10_666
C18 C9 C16 111.6(12) 10_666 10_666
C10 C9 C16 114.4(11) . 10_666
C14 C9 C16 4.5(9) . 10_666
C17 C9 C22 55(10) 10_666 10_666
C18 C9 C22 131.3(11) 10_666 10_666
C10 C9 C22 3.1(10) . 10_666
C14 C9 C22 112.6(10) . 10_666
C16 C9 C22 117.0(10) 10_666 10_666
C17 C9 C1 169(10) 10_666 .
C18 C9 C1 4.9(14) 10_666 .
C10 C9 C1 128.9(11) . .
C14 C9 C1 121.0(10) . .
C16 C9 C1 116.6(11) 10_666 .
C22 C9 C1 126.4(11) 10_666 .
C9 C10 C11 128.3(12) . .
C9 C10 H10 115.8 . .
C11 C10 H10 115.8 . .
C12 C11 C10 114.8(9) . .
C12 C11 H11 122.6 . .
C10 C11 H11 122.6 . .
C13 C12 C11 121.9(7) . .
C13 C12 H12 119.1 . .
C11 C12 H12 119.1 . .
C14 C13 C12 117.3(9) . .
C14 C13 H13 121.3 . .
C12 C13 H13 121.3 . .
C13 C14 C9 127.5(11) . .
C13 C14 H14 116.3 . .
C9 C14 H14 116.3 . .
N2 C15 C16 123.4(4) . .
N2 C15 N3 126.1(3) . .
C16 C15 N3 110.4(3) . .
N2 C15 C14 124.4(5) . 10_666
C16 C15 C14 0.9(6) . 10_666
N3 C15 C14 109.5(5) . 10_666
C14 C16 C15 169(8) 10_666 .
C14 C16 C17 61(8) 10_666 .
C15 C16 C17 108.1(7) . .
C14 C16 C19 57(7) 10_666 .
C15 C16 C19 134.8(7) . .
C17 C16 C19 116.8(10) . .
C14 C16 C13 55(7) 10_666 10_666
C15 C16 C13 136.8(7) . 10_666
C17 C16 C13 115.0(9) . 10_666
C19 C16 C13 2.4(8) . 10_666
C14 C16 C9 65(8) 10_666 10_666
C15 C16 C9 104.2(7) . 10_666
C17 C16 C9 4.0(10) . 10_666
C19 C16 C9 120.7(10) . 10_666
C13 C16 C9 118.9(10) 10_666 10_666
C9 C17 C10 124(10) 10_666 10_666
C9 C17 C14 117(10) 10_666 10_666
C10 C17 C14 117.8(12) 10_666 10_666
C9 C17 C16 113(10) 10_666 .
C10 C17 C16 122.2(11) 10_666 .
C14 C17 C16 4.5(9) 10_666 .
C9 C17 C22 121(10) 10_666 .
C10 C17 C22 3.0(10) 10_666 .
C14 C17 C22 120.1(12) 10_666 .
C16 C17 C22 124.6(11) . .
C9 C17 C18 11(10) 10_666 .
C10 C17 C18 129.6(13) 10_666 .
C14 C17 C18 112.6(12) 10_666 .
C16 C17 C18 108.1(11) . .
C22 C17 C18 127.3(11) . .
C9 C17 C1 10(10) 10_666 10_666
C10 C17 C1 125.1(12) 10_666 10_666
C14 C17 C1 117.1(12) 10_666 10_666
C16 C17 C1 112.7(12) . 10_666
C22 C17 C1 122.7(11) . 10_666
C18 C17 C1 4.6(13) . 10_666
C1 C18 N1 81(10) 10_666 10_666
C1 C18 C9 140(10) 10_666 10_666
N1 C18 C9 137.9(12) 10_666 10_666
C1 C18 N3 114(10) 10_666 .
N1 C18 N3 33.2(5) 10_666 .
C9 C18 N3 105.1(10) 10_666 .
C1 C18 C17 141(10) 10_666 .
N1 C18 C17 137.3(12) 10_666 .
C9 C18 C17 0.9(9) 10_666 .
N3 C18 C17 104.6(9) . .
C1 C18 C23 11(10) 10_666 .
N1 C18 C23 91.2(9) 10_666 .
C9 C18 C23 130.9(15) 10_666 .
N3 C18 C23 123.9(12) . .
C17 C18 C23 131.4(14) . .
C1 C18 C2 14(10) 10_666 10_666
N1 C18 C2 95.0(10) 10_666 10_666
C9 C18 C2 127.1(15) 10_666 10_666
N3 C18 C2 127.8(13) . 10_666
C17 C18 C2 127.6(14) . 10_666
C23 C18 C2 3.9(7) . 10_666
C20 C19 C16 121.3(9) . .
C20 C19 H19 119.3 . .
C16 C19 H19 119.3 . .
C19 C20 C21 117.3(11) . .
C19 C20 H20 121.4 . .
C21 C20 H20 121.3 . .
C22 C21 C20 128.4(13) . .
C22 C21 H21 115.8 . .
C20 C21 H21 115.8 . .
C21 C22 C17 111.5(11) . .
C21 C22 H22 124.3 . .
C17 C22 H22 124.3 . .
C2 C23 C1 125(10) 10_666 10_666
C2 C23 C3 119(10) 10_666 10_666
C1 C23 C3 113.8(13) 10_666 10_666
C2 C23 C28 115(10) 10_666 .
C1 C23 C28 119.2(12) 10_666 .
C3 C23 C28 9.7(11) 10_666 .
C2 C23 C5 14(10) 10_666 10_666
C1 C23 C5 127.3(12) 10_666 10_666
C3 C23 C5 118.9(10) 10_666 10_666
C28 C23 C5 112.7(9) . 10_666
C2 C23 C24 2(9) 10_666 .
C1 C23 C24 126.9(12) 10_666 .
C3 C23 C24 117.9(9) 10_666 .
C28 C23 C24 113.7(8) . .
C5 C23 C24 12.8(7) 10_666 .
C2 C23 C18 124(10) 10_666 .
C1 C23 C18 1.7(16) 10_666 .
C3 C23 C18 115.3(10) 10_666 .
C28 C23 C18 120.6(9) . .
C5 C23 C18 125.7(11) 10_666 .
C24 C23 C18 125.6(11) . .
C25 C24 C23 121.1(8) . .
C25 C24 H24 119.4 . .
C23 C24 H24 119.4 . .
C24 C25 C26 123.1(11) . .
C24 C25 H25 118.4 . .
C26 C25 H25 118.4 . .
C27 C26 C25 115.4(13) . .
C27 C26 H26 122.3 . .
C25 C26 H26 122.3 . .
C26 C27 C28 123.3(10) . .
C26 C27 H27 118.3 . .
C28 C27 H27 118.3 . .
C27 C28 C23 122.2(9) . .
C27 C28 H28 118.9 . .
C23 C28 H28 118.9 . .

loop_
_geom_bond_atom_site_label_1
_geom_bond_atom_site_label_2
_geom_bond_distance
_geom_bond_site_symmetry_2
N1 N3 0.783(3) 10_666
N1 C1 1.29(2) .
N1 C18 1.308(18) 10_666
N1 C4 1.390(4) .
N2 C15 1.318(4) .
N2 C4 1.329(4) .
N3 C15 1.389(4) .
N3 C18 1.410(19) .
N3 H3 0.8800 .
C1 C18 0.20(2) 10_666
C1 C23 1.306(19) 10_666
C1 C2 1.384(16) .
C1 C9 1.481(15) .
C1 N3 1.504(18) 10_666
C1 C17 1.59(2) 10_666
C2 C23 0.129(19) 10_666
C2 C5 1.316(12) .
C2 C24 1.334(16) 10_666
C2 C3 1.379(13) .
C2 C28 1.471(12) 10_666
C2 C18 1.576(19) 10_666
C3 C28 0.25(2) 10_666
C3 C4 1.243(12) .
C3 C23 1.312(15) 10_666
C3 C8 1.411(14) .
C3 C27 1.541(17) 10_666
C4 C28 1.344(11) 10_666
C5 C6 1.377(13) .
C5 H5 0.9500 .
C6 C7 1.370(14) .
C6 H6 0.9500 .
C7 C8 1.362(15) .
C7 H7 0.9500 .
C8 H8 0.9500 .
C9 C17 0.11(2) 10_666
C9 C18 1.32(2) 10_666
C9 C10 1.365(13) .
C9 C14 1.406(13) .
C9 C16 1.454(12) 10_666
C9 C22 1.475(16) 10_666
C10 C11 1.425(12) .
C10 H10 0.9500 .
C11 C12 1.388(10) .
C11 H11 0.9500 .
C12 C13 1.377(12) .
C12 H12 0.9500 .
C13 C14 1.372(11) .
C13 H13 0.9500 .
C14 H14 0.9500 .
C15 C16 1.322(11) .
C15 C14 1.441(13) 10_666
C16 C14 0.12(2) 10_666
C16 C17 1.407(13) .
C16 C19 1.405(9) .
C16 C13 1.439(16) 10_666
C16 C9 1.454(12) 10_666
C17 C9 0.11(2) 10_666
C17 C10 1.30(2) 10_666
C17 C14 1.351(16) 10_666
C17 C22 1.415(13) .
C17 C18 1.432(17) .
C17 C1 1.59(2) 10_666
C18 C1 0.20(2) 10_666
C18 N1 1.308(18) 10_666
C18 C9 1.32(2) 10_666
C18 C23 1.500(14) .
C18 C2 1.576(19) 10_666
C19 C20 1.348(13) .
C19 H19 0.9500 .
C20 C21 1.380(13) .
C20 H20 0.9500 .
C21 C22 1.354(13) .
C21 H21 0.9500 .
C22 H22 0.9500 .
C23 C2 0.129(19) 10_666
C23 C1 1.306(19) 10_666
C23 C3 1.312(15) 10_666
C23 C28 1.412(12) .
C23 C5 1.441(16) 10_666
C23 C24 1.463(11) .
C24 C25 1.368(11) .
C24 H24 0.9500 .
C25 C26 1.406(11) .
C25 H25 0.9500 .
C26 C27 1.366(14) .
C26 H26 0.9500 .
C27 C28 1.384(12) .
C27 H27 0.9500 .
C28 H28 0.9500 .

loop_
_geom_torsion_atom_site_label_1
_geom_torsion_atom_site_label_2
_geom_torsion_atom_site_label_3
_geom_torsion_atom_site_label_4
_geom_torsion
_geom_torsion_site_symmetry_1
_geom_torsion_site_symmetry_4
N3 N1 C1 C18 -3(11) 10_666 10_666
C4 N1 C1 C18 -174(11) . 10_666
N3 N1 C1 C23 170.0(13) 10_666 10_666
C18 N1 C1 C23 173(12) 10_666 10_666
C4 N1 C1 C23 -0.6(16) . 10_666
N3 N1 C1 C2 170.8(13) 10_666 .
C18 N1 C1 C2 174(12) 10_666 .
C4 N1 C1 C2 0.2(16) . .
N3 N1 C1 C9 -9.1(18) 10_666 .
C18 N1 C1 C9 -6(10) 10_666 .
C4 N1 C1 C9 -179.7(14) . .
C18 N1 C1 N3 3(11) 10_666 10_666
C4 N1 C1 N3 -170.6(6) . 10_666
N3 N1 C1 C17 -10.0(17) 10_666 10_666
C18 N1 C1 C17 -7(10) 10_666 10_666
C4 N1 C1 C17 179.4(14) . 10_666
C18 C1 C2 C23 149(47) 10_666 10_666
N1 C1 C2 C23 -10(13) . 10_666
C9 C1 C2 C23 170(13) . 10_666
N3 C1 C2 C23 -3(13) 10_666 10_666
C17 C1 C2 C23 171(13) 10_666 10_666
C18 C1 C2 C5 -10(45) 10_666 .
N1 C1 C2 C5 -169.8(13) . .
C23 C1 C2 C5 -160(14) 10_666 .
C9 C1 C2 C5 10(3) . .
N3 C1 C2 C5 -162.8(16) 10_666 .
C17 C1 C2 C5 11(3) 10_666 .
C18 C1 C2 C24 -29(45) 10_666 10_666
N1 C1 C2 C24 171.4(13) . 10_666
C23 C1 C2 C24 -179(100) 10_666 10_666
C9 C1 C2 C24 -9(3) . 10_666
N3 C1 C2 C24 178.4(16) 10_666 10_666
C17 C1 C2 C24 -8(3) 10_666 10_666
C18 C1 C2 C3 163(44) 10_666 .
N1 C1 C2 C3 3.7(17) . .
C23 C1 C2 C3 14(13) 10_666 .
C9 C1 C2 C3 -176.4(18) . .
N3 C1 C2 C3 11(3) 10_666 .
C17 C1 C2 C3 -175.4(18) 10_666 .
C18 C1 C2 C28 155(44) 10_666 10_666
N1 C1 C2 C28 -4.4(18) . 10_666
C23 C1 C2 C28 5(12) 10_666 10_666
C9 C1 C2 C28 175.5(18) . 10_666
N3 C1 C2 C28 3(3) 10_666 10_666
C17 C1 C2 C28 176.4(17) 10_666 10_666
N1 C1 C2 C18 -159(45) . 10_666
C23 C1 C2 C18 -149(47) 10_666 10_666
C9 C1 C2 C18 21(42) . 10_666
N3 C1 C2 C18 -152(46) 10_666 10_666
C17 C1 C2 C18 22(42) 10_666 10_666
C23 C2 C3 C28 -113(13) 10_666 10_666
C5 C2 C3 C28 48(5) . 10_666
C24 C2 C3 C28 65(5) 10_666 10_666
C1 C2 C3 C28 -126(5) . 10_666
C18 C2 C3 C28 -125(5) 10_666 10_666
C23 C2 C3 C4 6(12) 10_666 .
C5 C2 C3 C4 167.2(11) . .
C24 C2 C3 C4 -176.0(10) 10_666 .
C1 C2 C3 C4 -6.9(15) . .
C28 C2 C3 C4 119(5) 10_666 .
C18 C2 C3 C4 -6.3(15) 10_666 .
C5 C2 C3 C23 162(13) . 10_666
C24 C2 C3 C23 178(100) 10_666 10_666
C1 C2 C3 C23 -13(11) . 10_666
C28 C2 C3 C23 113(13) 10_666 10_666
C18 C2 C3 C23 -12(11) 10_666 10_666
C23 C2 C3 C8 -159(12) 10_666 .
C5 C2 C3 C8 2.8(19) . .
C24 C2 C3 C8 19.6(19) 10_666 .
C1 C2 C3 C8 -171.3(14) . .
C28 C2 C3 C8 -46(4) 10_666 .
C18 C2 C3 C8 -170.7(13) 10_666 .
C23 C2 C3 C27 -164(12) 10_666 10_666
C5 C2 C3 C27 -2.1(17) . 10_666
C24 C2 C3 C27 14.7(16) 10_666 10_666
C1 C2 C3 C27 -176.2(12) . 10_666
C28 C2 C3 C27 -50(4) 10_666 10_666
C18 C2 C3 C27 -175.6(11) 10_666 10_666
C28 C3 C4 N2 -59(5) 10_666 .
C23 C3 C4 N2 -176.1(6) 10_666 .
C2 C3 C4 N2 -176.6(7) . .
C8 C3 C4 N2 -13.1(17) . .
C27 C3 C4 N2 -10.2(18) 10_666 .
C23 C3 C4 C28 -117(5) 10_666 10_666
C2 C3 C4 C28 -118(5) . 10_666
C8 C3 C4 C28 46(4) . 10_666
C27 C3 C4 C28 49(4) 10_666 10_666
C28 C3 C4 N1 125(4) 10_666 .
C23 C3 C4 N1 7.4(11) 10_666 .
C2 C3 C4 N1 6.9(11) . .
C8 C3 C4 N1 170.4(11) . .
C27 C3 C4 N1 173.3(12) 10_666 .
C15 N2 C4 C3 -176.7(8) . .
C15 N2 C4 C28 173.0(7) . 10_666
C15 N2 C4 N1 -0.9(5) . .
N3 N1 C4 C3 -159.4(13) 10_666 .
C1 N1 C4 C3 -4.4(12) . .
C18 N1 C4 C3 -5.5(12) 10_666 .
N3 N1 C4 N2 24.0(13) 10_666 .
C1 N1 C4 N2 179.0(10) . .
C18 N1 C4 N2 178.0(10) 10_666 .
N3 N1 C4 C28 -150.5(12) 10_666 10_666
C1 N1 C4 C28 4.5(12) . 10_666
C18 N1 C4 C28 3.5(11) 10_666 10_666
C23 C2 C5 C6 87(40) 10_666 .
C24 C2 C5 C6 -87(4) 10_666 .
C3 C2 C5 C6 4.3(18) . .
C1 C2 C5 C6 176.7(15) . .
C28 C2 C5 C6 12.2(17) 10_666 .
C18 C2 C5 C6 176.3(14) 10_666 .
C2 C5 C6 C7 -3(2) . .
C5 C6 C7 C8 -6(3) . .
C6 C7 C8 C3 13(3) . .
C28 C3 C8 C7 -93(6) 10_666 .
C4 C3 C8 C7 -173.1(14) . .
C23 C3 C8 C7 -13(2) 10_666 .
C2 C3 C8 C7 -11(2) . .
C27 C3 C8 C7 22(6) 10_666 .
C18 C1 C9 C17 -87(63) 10_666 10_666
N1 C1 C9 C17 -78(61) . 10_666
C23 C1 C9 C17 104(60) 10_666 10_666
C2 C1 C9 C17 103(60) . 10_666
N3 C1 C9 C17 -82(61) 10_666 10_666
N1 C1 C9 C18 10(17) . 10_666
C23 C1 C9 C18 -169(21) 10_666 10_666
C2 C1 C9 C18 -170(21) . 10_666
N3 C1 C9 C18 5(18) 10_666 10_666
C17 C1 C9 C18 87(64) 10_666 10_666
C18 C1 C9 C10 -180(100) 10_666 .
N1 C1 C9 C10 -169.7(15) . .
C23 C1 C9 C10 12(3) 10_666 .
C2 C1 C9 C10 10(3) . .
N3 C1 C9 C10 -174.4(13) 10_666 .
C17 C1 C9 C10 -92(61) 10_666 .
C18 C1 C9 C14 -3(19) 10_666 .
N1 C1 C9 C14 7(3) . .
C23 C1 C9 C14 -171.7(19) 10_666 .
C2 C1 C9 C14 -172.8(16) . .
N3 C1 C9 C14 2.3(17) 10_666 .
C17 C1 C9 C14 85(60) 10_666 .
C18 C1 C9 C16 -3(19) 10_666 10_666
N1 C1 C9 C16 7(2) . 10_666
C23 C1 C9 C16 -172.2(19) 10_666 10_666
C2 C1 C9 C16 -173.3(16) . 10_666
N3 C1 C9 C16 1.8(16) 10_666 10_666
C17 C1 C9 C16 84(60) 10_666 10_666
C18 C1 C9 C22 178(18) 10_666 10_666
N1 C1 C9 C22 -172.1(14) . 10_666
C23 C1 C9 C22 9(3) 10_666 10_666
C2 C1 C9 C22 8(3) . 10_666
N3 C1 C9 C22 -176.8(12) 10_666 10_666
C17 C1 C9 C22 -95(61) 10_666 10_666
C17 C9 C10 C11 16(19) 10_666 .
C18 C9 C10 C11 -177.4(16) 10_666 .
C14 C9 C10 C11 5.6(19) . .
C16 C9 C10 C11 6(2) 10_666 .
C22 C9 C10 C11 -139(19) 10_666 .
C1 C9 C10 C11 -177.4(15) . .
C9 C10 C11 C12 -4.6(18) . .
C10 C11 C12 C13 1.1(13) . .
C11 C12 C13 C14 0.4(14) . .
C12 C13 C14 C9 1.0(18) . .
C17 C9 C14 C13 -14(17) 10_666 .
C18 C9 C14 C13 178.7(14) 10_666 .
C10 C9 C14 C13 -3.7(18) . .
C16 C9 C14 C13 -175(12) 10_666 .
C22 C9 C14 C13 -1.7(18) 10_666 .
C1 C9 C14 C13 179.0(14) . .
C4 N2 C15 C16 179.2(5) . .
C4 N2 C15 N3 -0.4(4) . .
C4 N2 C15 C14 179.1(6) . 10_666
C18 N3 C15 N2 -176.9(8) . .
C18 N3 C15 C16 3.4(9) . .
C18 N3 C15 C14 3.5(10) . 10_666
N2 C15 C16 C14 -178(100) . 10_666
N3 C15 C16 C14 2(62) . 10_666
N2 C15 C16 C17 174.5(7) . .
N3 C15 C16 C17 -5.9(9) . .
C14 C15 C16 C17 -7(61) 10_666 .
N2 C15 C16 C19 1.4(13) . .
N3 C15 C16 C19 -178.9(10) . .
C14 C15 C16 C19 180(100) 10_666 .
N2 C15 C16 C13 -0.7(15) . 10_666
N3 C15 C16 C13 179.0(11) . 10_666
C14 C15 C16 C13 177(100) 10_666 10_666
N2 C15 C16 C9 175.7(6) . 10_666
N3 C15 C16 C9 -4.7(9) . 10_666
C14 C15 C16 C9 -6(61) 10_666 10_666
C14 C16 C17 C9 -162(20) 10_666 10_666
C15 C16 C17 C9 17(16) . 10_666
C19 C16 C17 C9 -169(15) . 10_666
C13 C16 C17 C9 -167(16) 10_666 10_666
C14 C16 C17 C10 8(11) 10_666 10_666
C15 C16 C17 C10 -173.4(13) . 10_666
C19 C16 C17 C10 1.1(19) . 10_666
C13 C16 C17 C10 3.0(18) 10_666 10_666
C9 C16 C17 C10 170(17) 10_666 10_666
C15 C16 C17 C14 178(100) . 10_666
C19 C16 C17 C14 -7(10) . 10_666
C13 C16 C17 C14 -5(10) 10_666 10_666
C9 C16 C17 C14 162(20) 10_666 10_666
C14 C16 C17 C22 6(11) 10_666 .
C15 C16 C17 C22 -175.6(11) . .
C19 C16 C17 C22 -1.1(17) . .
C13 C16 C17 C22 0.7(17) 10_666 .
C9 C16 C17 C22 168(17) 10_666 .
C14 C16 C17 C18 -172(11) 10_666 .
C15 C16 C17 C18 6.1(14) . .
C19 C16 C17 C18 -179.4(11) . .
C13 C16 C17 C18 -177.6(12) 10_666 .
C9 C16 C17 C18 -11(15) 10_666 .
C14 C16 C17 C1 -173(11) 10_666 10_666
C15 C16 C17 C1 5.8(15) . 10_666
C19 C16 C17 C1 -179.7(12) . 10_666
C13 C16 C17 C1 -177.9(12) 10_666 10_666
C9 C16 C17 C1 -11(15) 10_666 10_666
C15 N3 C18 C1 176(12) . 10_666
C15 N3 C18 N1 171.7(5) . 10_666
C15 N3 C18 C9 -0.4(14) . 10_666
C15 N3 C18 C17 0.4(13) . .
C15 N3 C18 C23 -177.3(12) . .
C15 N3 C18 C2 -177.6(13) . 10_666
C9 C17 C18 C1 65(63) 10_666 10_666
C10 C17 C18 C1 3(20) 10_666 10_666
C14 C17 C18 C1 -178(19) 10_666 10_666
C16 C17 C18 C1 -177(19) . 10_666
C22 C17 C18 C1 5(19) . 10_666
C9 C17 C18 N1 -129(60) 10_666 10_666
C10 C17 C18 N1 168.6(18) 10_666 10_666
C14 C17 C18 N1 -11(3) 10_666 10_666
C16 C17 C18 N1 -11(3) . 10_666
C22 C17 C18 N1 170.9(16) . 10_666
C1 C17 C18 N1 166(21) 10_666 10_666
C10 C17 C18 C9 -62(60) 10_666 10_666
C14 C17 C18 C9 118(61) 10_666 10_666
C16 C17 C18 C9 118(61) . 10_666
C22 C17 C18 C9 -60(60) . 10_666
C1 C17 C18 C9 -65(63) 10_666 10_666
C9 C17 C18 N3 -122(61) 10_666 .
C10 C17 C18 N3 175.6(15) 10_666 .
C14 C17 C18 N3 -4.5(18) 10_666 .
C16 C17 C18 N3 -3.8(16) . .
C22 C17 C18 N3 177.9(12) . .
C1 C17 C18 N3 173(20) 10_666 .
C9 C17 C18 C23 55(61) 10_666 .
C10 C17 C18 C23 -7(3) 10_666 .
C14 C17 C18 C23 173.0(15) 10_666 .
C16 C17 C18 C23 173.6(15) . .
C22 C17 C18 C23 -5(3) . .
C1 C17 C18 C23 -10(17) 10_666 .
C9 C17 C18 C2 56(61) 10_666 10_666
C10 C17 C18 C2 -6(3) 10_666 10_666
C14 C17 C18 C2 173.6(15) 10_666 10_666
C16 C17 C18 C2 174.2(14) . 10_666
C22 C17 C18 C2 -4(3) . 10_666
C1 C17 C18 C2 -9(17) 10_666 10_666
C14 C16 C19 C20 -7(12) 10_666 .
C15 C16 C19 C20 173.1(11) . .
C17 C16 C19 C20 0.5(14) . .
C13 C16 C19 C20 -43(17) 10_666 .
C9 C16 C19 C20 -0.4(15) 10_666 .
C16 C19 C20 C21 -1.8(16) . .
C19 C20 C21 C22 4(2) . .
C20 C21 C22 C17 -5(2) . .
C9 C17 C22 C21 169(17) 10_666 .
C10 C17 C22 C21 -36(19) 10_666 .
C14 C17 C22 C21 3.4(18) 10_666 .
C16 C17 C22 C21 2.8(18) . .
C18 C17 C22 C21 -179.2(15) . .
C1 C17 C22 C21 -178.7(14) 10_666 .
C1 C18 C23 C2 -141(59) 10_666 10_666
N1 C18 C23 C2 -170(13) 10_666 10_666
C9 C18 C23 C2 8(13) 10_666 10_666
N3 C18 C23 C2 -176(13) . 10_666
C17 C18 C23 C2 7(13) . 10_666
N1 C18 C23 C1 -29(56) 10_666 10_666
C9 C18 C23 C1 149(58) 10_666 10_666
N3 C18 C23 C1 -35(56) . 10_666
C17 C18 C23 C1 148(58) . 10_666
C2 C18 C23 C1 141(59) 10_666 10_666
C1 C18 C23 C3 25(57) 10_666 10_666
N1 C18 C23 C3 -4.1(14) 10_666 10_666
C9 C18 C23 C3 174.0(17) 10_666 10_666
N3 C18 C23 C3 -10(2) . 10_666
C17 C18 C23 C3 172.9(17) . 10_666
C2 C18 C23 C3 166(13) 10_666 10_666
C1 C18 C23 C28 35(57) 10_666 .
N1 C18 C23 C28 5.1(15) 10_666 .
C9 C18 C23 C28 -176.8(16) 10_666 .
N3 C18 C23 C28 -1(2) . .
C17 C18 C23 C28 -177.9(16) . .
C2 C18 C23 C28 175(13) 10_666 .
C1 C18 C23 C5 -158(56) 10_666 10_666
N1 C18 C23 C5 173.0(11) 10_666 10_666
C9 C18 C23 C5 -9(3) 10_666 10_666
N3 C18 C23 C5 167.0(12) . 10_666
C17 C18 C23 C5 -10(2) . 10_666
C2 C18 C23 C5 -17(12) 10_666 10_666
C1 C18 C23 C24 -142(56) 10_666 .
N1 C18 C23 C24 -171.2(10) 10_666 .
C9 C18 C23 C24 7(3) 10_666 .
N3 C18 C23 C24 -177.2(11) . .
C17 C18 C23 C24 6(2) . .
C2 C18 C23 C24 -1(12) 10_666 .
C2 C23 C24 C25 148(100) 10_666 .
C1 C23 C24 C25 180.0(15) 10_666 .
C3 C23 C24 C25 14.5(16) 10_666 .
C28 C23 C24 C25 4.7(15) . .
C5 C23 C24 C25 -84(3) 10_666 .
C18 C23 C24 C25 -178.7(12) . .
C23 C24 C25 C26 -3.8(18) . .
C24 C25 C26 C27 -4(2) . .
C25 C26 C27 C28 12(2) . .
C26 C27 C28 C23 -11.2(19) . .
C2 C23 C28 C27 1(12) 10_666 .
C1 C23 C28 C27 -173.3(15) 10_666 .
C3 C23 C28 C27 -115(5) 10_666 .
C5 C23 C28 C27 16.2(16) 10_666 .
C24 C23 C28 C27 2.3(15) . .
C18 C23 C28 C27 -174.4(12) . .
